data_4339774
loop_
_publ_author_name
'Gregoli\'nski, Janusz'
'Slepokura, Katarzyna'
'Lisowski, Jerzy'

_publ_section_title
;
 Lanthanide complexes of the chiral hexaaza macrocycle and its meso-type
 isomer: solvent-controlled helicity inversion.
;
_journal_issue 19
_journal_name_full 'Inorganic chemistry'
_journal_page_first 7923
_journal_page_last 7934
_journal_paper_doi 10.1021/ic700831z
_journal_volume 46
_journal_year 2007
_chemical_formula_sum 'C26 H41.04 Eu N9 O10.52'
_chemical_formula_weight 800.08
_chemical_name_systematic
; 
 ? 
;
_space_group_IT_number 2
_symmetry_cell_setting triclinic
_symmetry_space_group_name_Hall '-P 1'
_symmetry_space_group_name_H-M 'P -1'
_atom_sites_solution_hydrogens geom
_atom_sites_solution_primary direct
_atom_sites_solution_secondary difmap
_audit_creation_method SHELXL-97
_cell_angle_alpha 87.57(3)
_cell_angle_beta 67.35(3)
_cell_angle_gamma 64.37(3)
_cell_formula_units_Z 2
_cell_length_a 11.139(3)
_cell_length_b 12.052(3)
_cell_length_c 13.872(3)
_cell_measurement_reflns_used 14572
_cell_measurement_temperature 100(2)
_cell_measurement_theta_max 36.50
_cell_measurement_theta_min 3.21
_cell_volume 1532.2(9)
_computing_cell_refinement 'CrysAlis RED; Oxford-Diffraction Poland, 2003'
_computing_data_collection 'CrysAlis CCD; Oxford-Diffraction Poland, 2003'
_computing_data_reduction 'CrysAlis RED; Oxford-Diffraction Poland, 2003'
_computing_structure_refinement 'SHELXL-97 (Sheldrick, 1997)'
_computing_structure_solution 'SHELXS-97 (Sheldrick, 1990)'
_diffrn_ambient_temperature 100(2)
_diffrn_measured_fraction_theta_full 0.997
_diffrn_measured_fraction_theta_max 0.997
_diffrn_measurement_device_type
;
KUMA KM4 kappa-geometry diffractometer with Saphire CCD camera
;
_diffrn_measurement_method 'omega scan'
_diffrn_radiation_monochromator graphite
_diffrn_radiation_source 'fine-focus sealed tube'
_diffrn_radiation_type MoK\a
_diffrn_radiation_wavelength 0.71073
_diffrn_reflns_av_R_equivalents 0.0374
_diffrn_reflns_av_sigmaI/netI 0.0644
_diffrn_reflns_limit_h_max 13
_diffrn_reflns_limit_h_min -13
_diffrn_reflns_limit_k_max 14
_diffrn_reflns_limit_k_min -14
_diffrn_reflns_limit_l_max 17
_diffrn_reflns_limit_l_min -16
_diffrn_reflns_number 13298
_diffrn_reflns_theta_full 26.00
_diffrn_reflns_theta_max 26.00
_diffrn_reflns_theta_min 3.22
_exptl_absorpt_coefficient_mu 2.120
_exptl_absorpt_correction_T_max 0.859
_exptl_absorpt_correction_T_min 0.682
_exptl_absorpt_correction_type analytical
_exptl_absorpt_process_details 'CrysAlis RED; Oxford-Diffraction Poland, 2003'
_exptl_crystal_colour colourless
_exptl_crystal_density_diffrn 1.734
_exptl_crystal_density_method 'not measured'
_exptl_crystal_description block
_exptl_crystal_F_000 814
_exptl_crystal_size_max 0.23
_exptl_crystal_size_mid 0.09
_exptl_crystal_size_min 0.09
_refine_diff_density_max 0.74
_refine_diff_density_min -0.62
_refine_diff_density_rms 0.097
_refine_ls_extinction_method none
_refine_ls_goodness_of_fit_ref 1.011
_refine_ls_hydrogen_treatment constr
_refine_ls_matrix_type full
_refine_ls_number_parameters 456
_refine_ls_number_reflns 5989
_refine_ls_number_restraints 6
_refine_ls_restrained_S_all 1.013
_refine_ls_R_factor_all 0.0432
_refine_ls_R_factor_gt 0.0283
_refine_ls_shift/su_max 0.001
_refine_ls_shift/su_mean 0.000
_refine_ls_structure_factor_coef Fsqd
_refine_ls_weighting_details 'calc w=1/[\s^2^(Fo^2^)+(0.0100P)^2^+0.0000P] where P=(Fo^2^+2Fc^2^)/3'
_refine_ls_weighting_scheme calc
_refine_ls_wR_factor_gt 0.0412
_refine_ls_wR_factor_ref 0.0428
_reflns_number_gt 4913
_reflns_number_total 5989
_reflns_threshold_expression >2sigma(I)
_cod_data_source_file ic700831z-file002.cif
_cod_data_source_block gr3sabs
_cod_original_cell_volume 1532.2(7)
_cod_database_code 4339774

loop_
_symmetry_equiv_pos_as_xyz
'x, y, z'
'-x, -y, -z'

loop_
_atom_site_label
_atom_site_type_symbol
_atom_site_fract_x
_atom_site_fract_y
_atom_site_fract_z
_atom_site_U_iso_or_equiv
_atom_site_adp_type
_atom_site_occupancy
_atom_site_symmetry_multiplicity
_atom_site_calc_flag
_atom_site_refinement_flags
_atom_site_disorder_assembly
_atom_site_disorder_group
Eu1 Eu 0.44103(2) 0.303435(16) 0.720753(13) 0.01407(5) Uani 1 1 d . A .
N1 N 0.2215(3) 0.3558(2) 0.67420(18) 0.0154(6) Uani 1 1 d . A .
N2 N 0.2182(3) 0.5221(2) 0.79554(18) 0.0154(6) Uani 1 1 d . A .
H2N H 0.2222 0.5642 0.7375 0.018 Uiso 1 1 calc R . .
N3 N 0.3907(3) 0.4024(2) 0.90837(18) 0.0162(6) Uani 1 1 d . A .
H3N H 0.4708 0.4168 0.8953 0.019 Uiso 1 1 calc R . .
N4 N 0.5697(3) 0.1560(2) 0.83051(18) 0.0151(6) Uani 1 1 d . A .
N5 N 0.6887(3) 0.1105(2) 0.61235(18) 0.0181(6) Uani 1 1 d . A .
H5N H 0.7592 0.1365 0.6036 0.022 Uiso 1 1 calc R . .
N6 N 0.4903(3) 0.2549(2) 0.52310(18) 0.0151(6) Uani 1 1 d . A .
H6N H 0.4624 0.3318 0.4997 0.018 Uiso 1 1 calc R . .
C1 C 0.2389(3) 0.2952(3) 0.5861(2) 0.0149(7) Uani 1 1 d . . .
C2 C 0.1209(4) 0.3169(3) 0.5634(3) 0.0250(8) Uani 1 1 d . A .
H2 H 0.1345 0.2750 0.5008 0.030 Uiso 1 1 calc R . .
C3 C -0.0171(4) 0.4005(3) 0.6330(3) 0.0329(9) Uani 1 1 d . . .
H3 H -0.1000 0.4141 0.6202 0.040 Uiso 1 1 calc R A .
C4 C -0.0336(4) 0.4642(3) 0.7213(3) 0.0284(8) Uani 1 1 d . A .
H4 H -0.1274 0.5238 0.7687 0.034 Uiso 1 1 calc R . .
C5 C 0.0876(3) 0.4403(3) 0.7398(2) 0.0162(7) Uani 1 1 d . . .
C6 C 0.0804(3) 0.5125(3) 0.8298(2) 0.0172(7) Uani 1 1 d . A .
H6A H -0.0031 0.5966 0.8490 0.021 Uiso 1 1 calc R . .
H6B H 0.0669 0.4692 0.8925 0.021 Uiso 1 1 calc R . .
C7 C 0.2265(3) 0.5994(3) 0.8716(2) 0.0171(7) Uani 1 1 d . . .
H7 H 0.3098 0.6182 0.8307 0.020 Uiso 1 1 calc R A .
C8 C 0.0923(3) 0.7245(3) 0.9219(2) 0.0208(7) Uani 1 1 d . A .
H8A H 0.0084 0.7105 0.9681 0.025 Uiso 1 1 calc R . .
H8B H 0.0676 0.7703 0.8660 0.025 Uiso 1 1 calc R . .
C9 C 0.1207(4) 0.8024(3) 0.9870(2) 0.0217(8) Uani 1 1 d . . .
H9A H 0.2021 0.8193 0.9404 0.026 Uiso 1 1 calc R A .
H9B H 0.0328 0.8831 1.0192 0.026 Uiso 1 1 calc R . .
C10 C 0.1587(4) 0.7325(3) 1.0735(2) 0.0235(8) Uani 1 1 d . A .
H10A H 0.0728 0.7245 1.1246 0.028 Uiso 1 1 calc R . .
H10B H 0.1838 0.7807 1.1119 0.028 Uiso 1 1 calc R . .
C11 C 0.2872(3) 0.6029(3) 1.0274(2) 0.0194(7) Uani 1 1 d . . .
H11A H 0.3028 0.5575 1.0861 0.023 Uiso 1 1 calc R A .
H11B H 0.3765 0.6117 0.9852 0.023 Uiso 1 1 calc R . .
C12 C 0.2636(3) 0.5259(3) 0.9571(2) 0.0166(7) Uani 1 1 d . A .
H12 H 0.1782 0.5119 1.0024 0.020 Uiso 1 1 calc R . .
C13 C 0.3985(3) 0.3134(3) 0.9854(2) 0.0180(7) Uani 1 1 d . . .
H13A H 0.3077 0.3040 1.0133 0.022 Uiso 1 1 calc R A .
H13B H 0.4068 0.3465 1.0454 0.022 Uiso 1 1 calc R . .
C14 C 0.5262(3) 0.1891(3) 0.9355(2) 0.0151(7) Uani 1 1 d . A .
C15 C 0.5932(4) 0.1104(3) 0.9949(2) 0.0199(8) Uani 1 1 d . . .
H15 H 0.5603 0.1360 1.0681 0.024 Uiso 1 1 calc R A .
C16 C 0.7079(4) -0.0051(3) 0.9464(2) 0.0253(8) Uani 1 1 d . A .
H16 H 0.7550 -0.0603 0.9857 0.030 Uiso 1 1 calc R . .
C17 C 0.7528(4) -0.0392(3) 0.8406(2) 0.0240(8) Uani 1 1 d . . .
H17 H 0.8324 -0.1180 0.8058 0.029 Uiso 1 1 calc R A .
C18 C 0.6815(3) 0.0420(3) 0.7846(2) 0.0204(7) Uani 1 1 d . A .
C19 C 0.7229(4) 0.0032(3) 0.6706(2) 0.0240(8) Uani 1 1 d . . .
H19A H 0.8287 -0.0533 0.6368 0.029 Uiso 1 1 calc R A .
H19B H 0.6704 -0.0435 0.6660 0.029 Uiso 1 1 calc R . .
C20 C 0.7172(3) 0.0677(3) 0.5027(2) 0.0169(7) Uani 1 1 d . . .
H20 H 0.6679 0.0141 0.5074 0.020 Uiso 1 1 calc R A .
C21 C 0.8791(3) -0.0088(3) 0.4345(2) 0.0212(8) Uani 1 1 d . A .
H21A H 0.9315 0.0388 0.4375 0.025 Uiso 1 1 calc R . .
H21B H 0.9170 -0.0865 0.4639 0.025 Uiso 1 1 calc R . .
C22 C 0.9108(4) -0.0417(3) 0.3197(2) 0.0253(8) Uani 1 1 d . . .
H22A H 1.0175 -0.0867 0.2781 0.030 Uiso 1 1 calc R A .
H22B H 0.8679 -0.0971 0.3153 0.030 Uiso 1 1 calc R . .
C23 C 0.8471(4) 0.0754(3) 0.2743(2) 0.0233(8) Uani 1 1 d . A .
H23A H 0.8672 0.0530 0.1999 0.028 Uiso 1 1 calc R . .
H23B H 0.8937 0.1288 0.2754 0.028 Uiso 1 1 calc R . .
C24 C 0.6831(4) 0.1467(3) 0.3382(2) 0.0220(8) Uani 1 1 d . . .
H24A H 0.6361 0.0948 0.3339 0.026 Uiso 1 1 calc R A .
H24B H 0.6431 0.2232 0.3080 0.026 Uiso 1 1 calc R . .
C25 C 0.6478(3) 0.1819(3) 0.4545(2) 0.0153(7) Uani 1 1 d . A .
H25 H 0.6947 0.2362 0.4548 0.018 Uiso 1 1 calc R . .
C26 C 0.3918(3) 0.2077(3) 0.5149(2) 0.0177(7) Uani 1 1 d . A .
H26A H 0.4176 0.1237 0.5358 0.021 Uiso 1 1 calc R . .
H26B H 0.4014 0.2018 0.4411 0.021 Uiso 1 1 calc R . .
N7 N 0.2972(3) 0.1460(2) 0.8097(2) 0.0179(6) Uani 1 1 d . . .
O7A O 0.2345(3) 0.0824(2) 0.84614(16) 0.0276(6) Uani 1 1 d . A .
O7B O 0.2598(2) 0.24960(17) 0.86143(14) 0.0181(5) Uani 1 1 d . A .
O7C O 0.4026(2) 0.11432(18) 0.71925(15) 0.0182(5) Uani 1 1 d . A .
N8 N 0.6155(5) 0.6310(5) 0.7230(4) 0.0209(14) Uani 0.526(4) 1 d P A 1
O8A O 0.5892(5) 0.5649(4) 0.7944(3) 0.0232(12) Uani 0.526(4) 1 d P A 1
O8B O 0.6044(10) 0.7332(10) 0.7479(8) 0.043(2) Uani 0.526(4) 1 d P A 1
O8C O 0.6541(7) 0.5899(5) 0.6289(4) 0.0264(15) Uani 0.526(4) 1 d P A 1
O1W O 0.6574(6) 0.3400(5) 0.6971(4) 0.0189(12) Uani 0.526(4) 1 d P A 1
O2W O 0.4712(14) 0.4765(12) 0.6100(10) 0.026(2) Uani 0.526(4) 1 d P A 1
N9 N 0.5922(6) 0.4612(5) 0.6549(4) 0.0165(15) Uani 0.474(4) 1 d P A 2
O9A O 0.6382(8) 0.5396(6) 0.6344(6) 0.0269(17) Uani 0.474(4) 1 d P A 2
O9B O 0.5050(16) 0.4597(15) 0.6131(14) 0.024(3) Uiso 0.474(4) 1 d P A 2
O9C O 0.6210(7) 0.3872(6) 0.7189(5) 0.0186(18) Uiso 0.474(4) 1 d P A 2
O3W O 0.6762(13) 0.7323(14) 0.7348(11) 0.076(4) Uani 0.474(4) 1 d P A 2
N10 N 0.1292(9) 0.6764(7) 0.5786(5) 0.014(2) Uiso 0.526(4) 1 d PD A 1
O10A O 0.2520(6) 0.5884(4) 0.5658(4) 0.0217(13) Uiso 0.526(4) 1 d PD A 1
O10B O 0.0987(8) 0.7374(6) 0.5088(5) 0.024(2) Uiso 0.526(4) 1 d PD A 1
O10C O 0.0254(6) 0.7108(4) 0.6672(4) 0.0316(14) Uiso 0.526(4) 1 d PD A 1
N01 N 0.0937(10) 0.6900(8) 0.5870(6) 0.024(3) Uiso 0.474(4) 1 d PD A 2
O01A O 0.2055(7) 0.6141(5) 0.6020(4) 0.0214(14) Uiso 0.474(4) 1 d PD A 2
O01B O 0.1282(8) 0.7253(6) 0.4931(5) 0.015(2) Uiso 0.474(4) 1 d PD A 2
O01C O -0.0273(7) 0.7196(5) 0.6573(4) 0.0306(15) Uiso 0.474(4) 1 d PD A 2

loop_
_atom_site_aniso_label
_atom_site_aniso_U_11
_atom_site_aniso_U_22
_atom_site_aniso_U_33
_atom_site_aniso_U_23
_atom_site_aniso_U_13
_atom_site_aniso_U_12
Eu1 0.01380(10) 0.01716(8) 0.01332(8) 0.00251(6) -0.00792(7) -0.00670(7)
N1 0.0179(17) 0.0186(14) 0.0172(14) 0.0105(11) -0.0110(13) -0.0119(13)
N2 0.0125(16) 0.0223(15) 0.0141(13) 0.0055(11) -0.0056(12) -0.0102(13)
N3 0.0202(18) 0.0150(14) 0.0136(13) 0.0031(11) -0.0094(13) -0.0059(13)
N4 0.0122(16) 0.0197(14) 0.0150(13) 0.0053(11) -0.0070(12) -0.0075(13)
N5 0.0181(17) 0.0270(16) 0.0115(14) 0.0061(11) -0.0068(13) -0.0118(14)
N6 0.0156(17) 0.0167(14) 0.0169(14) 0.0049(11) -0.0092(13) -0.0086(13)
C1 0.018(2) 0.0175(16) 0.0187(16) 0.0096(13) -0.0118(15) -0.0135(16)
C2 0.027(2) 0.0243(19) 0.038(2) 0.0090(15) -0.0240(19) -0.0150(18)
C3 0.026(2) 0.034(2) 0.054(2) 0.0082(18) -0.030(2) -0.015(2)
C4 0.016(2) 0.029(2) 0.043(2) 0.0022(16) -0.0146(18) -0.0099(17)
C5 0.015(2) 0.0208(17) 0.0161(16) 0.0096(13) -0.0065(15) -0.0113(16)
C6 0.0097(19) 0.0191(17) 0.0213(17) 0.0050(13) -0.0075(15) -0.0043(15)
C7 0.016(2) 0.0181(17) 0.0210(17) 0.0032(13) -0.0081(15) -0.0108(16)
C8 0.014(2) 0.0162(17) 0.0257(18) 0.0050(14) -0.0071(16) -0.0019(16)
C9 0.021(2) 0.0147(17) 0.0233(18) 0.0006(13) -0.0042(16) -0.0076(16)
C10 0.024(2) 0.0247(18) 0.0179(17) -0.0010(14) -0.0035(16) -0.0111(17)
C11 0.023(2) 0.0214(17) 0.0139(16) 0.0031(13) -0.0083(15) -0.0101(16)
C12 0.0133(19) 0.0184(17) 0.0136(16) 0.0010(13) -0.0014(14) -0.0067(15)
C13 0.020(2) 0.0197(17) 0.0143(17) 0.0036(13) -0.0081(15) -0.0084(16)
C14 0.0146(19) 0.0208(17) 0.0131(16) 0.0043(13) -0.0071(14) -0.0097(16)
C15 0.030(2) 0.0209(18) 0.0155(17) 0.0066(14) -0.0149(16) -0.0121(17)
C16 0.028(2) 0.029(2) 0.0247(19) 0.0128(15) -0.0188(17) -0.0108(18)
C17 0.018(2) 0.0219(18) 0.0192(18) 0.0064(14) -0.0046(16) -0.0014(17)
C18 0.014(2) 0.0272(19) 0.0168(17) 0.0084(14) -0.0054(15) -0.0076(17)
C19 0.019(2) 0.0234(19) 0.0116(17) 0.0029(14) -0.0024(16) 0.0025(17)
C20 0.021(2) 0.0200(17) 0.0130(16) 0.0024(13) -0.0079(15) -0.0106(16)
C21 0.021(2) 0.0216(18) 0.0163(17) 0.0017(13) -0.0059(16) -0.0070(16)
C22 0.027(2) 0.0254(19) 0.0157(17) -0.0003(14) -0.0028(16) -0.0102(17)
C23 0.030(2) 0.0277(19) 0.0139(17) 0.0062(14) -0.0075(16) -0.0158(18)
C24 0.032(2) 0.0237(18) 0.0147(17) 0.0084(14) -0.0125(17) -0.0146(18)
C25 0.016(2) 0.0206(17) 0.0140(16) 0.0058(13) -0.0059(15) -0.0126(16)
C26 0.024(2) 0.0246(18) 0.0151(16) 0.0071(13) -0.0125(16) -0.0158(17)
N7 0.0196(18) 0.0261(16) 0.0166(15) 0.0108(12) -0.0132(14) -0.0133(14)
O7A 0.0358(17) 0.0404(15) 0.0219(13) 0.0108(11) -0.0132(12) -0.0295(14)
O7B 0.0208(14) 0.0183(11) 0.0165(11) 0.0021(9) -0.0099(10) -0.0079(11)
O7C 0.0176(14) 0.0245(12) 0.0114(11) 0.0030(9) -0.0030(10) -0.0113(11)
N8 0.017(3) 0.017(3) 0.024(3) 0.001(2) -0.012(3) -0.001(3)
O8A 0.033(3) 0.029(3) 0.017(2) 0.0123(19) -0.014(2) -0.019(2)
O8B 0.065(7) 0.030(4) 0.036(4) 0.002(3) -0.025(5) -0.019(5)
O8C 0.041(4) 0.024(4) 0.008(2) 0.000(2) -0.010(2) -0.010(3)
O1W 0.027(3) 0.016(3) 0.025(3) 0.004(2) -0.015(3) -0.015(3)
O2W 0.032(7) 0.026(5) 0.022(4) 0.003(3) -0.001(5) -0.022(5)
N9 0.006(3) 0.020(3) 0.021(3) -0.003(2) -0.004(3) -0.003(3)
O9A 0.025(4) 0.017(4) 0.050(4) 0.008(3) -0.019(3) -0.016(3)
O3W 0.085(10) 0.061(6) 0.061(6) 0.000(4) -0.019(7) -0.024(8)

loop_
_atom_type_symbol
_atom_type_description
_atom_type_scat_dispersion_real
_atom_type_scat_dispersion_imag
_atom_type_scat_source
C C 0.0033 0.0016 'International Tables Vol C Tables 4.2.6.8 and 6.1.1.4'
H H 0.0000 0.0000 'International Tables Vol C Tables 4.2.6.8 and 6.1.1.4'
N N 0.0061 0.0033 'International Tables Vol C Tables 4.2.6.8 and 6.1.1.4'
O O 0.0106 0.0060 'International Tables Vol C Tables 4.2.6.8 and 6.1.1.4'
Eu Eu -0.1578 3.6682 'International Tables Vol C Tables 4.2.6.8 and 6.1.1.4'

loop_
_geom_angle_atom_site_label_1
_geom_angle_atom_site_label_2
_geom_angle_atom_site_label_3
_geom_angle
O7C Eu1 O7B 51.27(7)
O7C Eu1 O9B 146.0(4)
O7B Eu1 O9B 150.6(4)
O7C Eu1 O1W 134.40(13)
O7B Eu1 O1W 138.28(12)
O9B Eu1 O1W 55.7(3)
O7C Eu1 N1 70.90(7)
O7B Eu1 N1 70.70(7)
O9B Eu1 N1 92.2(3)
O1W Eu1 N1 147.85(12)
O7C Eu1 O9C 145.31(15)
O7B Eu1 O9C 134.72(15)
O9B Eu1 O9C 51.5(4)
O1W Eu1 O9C 12.16(15)
N1 Eu1 O9C 141.96(16)
O7C Eu1 O2W 143.0(3)
O7B Eu1 O2W 144.1(3)
O9B Eu1 O2W 7.9(6)
O1W Eu1 O2W 63.4(3)
N1 Eu1 O2W 84.5(3)
O9C Eu1 O2W 58.6(3)
O7C Eu1 N2 120.12(8)
O7B Eu1 N2 79.07(8)
O9B Eu1 N2 71.7(4)
O1W Eu1 N2 104.29(14)
N1 Eu1 N2 61.57(7)
O9C Eu1 N2 92.32(14)
O2W Eu1 N2 66.2(3)
O7C Eu1 N4 72.91(7)
O7B Eu1 N4 71.41(7)
O9B Eu1 N4 129.1(3)
O1W Eu1 N4 73.43(13)
N1 Eu1 N4 138.69(8)
O9C Eu1 N4 78.44(16)
O2W Eu1 N4 136.7(3)
N2 Eu1 N4 125.24(8)
O7C Eu1 N5 69.98(8)
O7B Eu1 N5 113.81(8)
O9B Eu1 N5 95.3(4)
O1W Eu1 N5 68.01(14)
N1 Eu1 N5 119.10(8)
O9C Eu1 N5 80.17(14)
O2W Eu1 N5 100.8(3)
N2 Eu1 N5 166.93(7)
N4 Eu1 N5 63.98(8)
O7C Eu1 N6 77.31(7)
O7B Eu1 N6 118.65(7)
O9B Eu1 N6 68.7(4)
O1W Eu1 N6 100.42(13)
N1 Eu1 N6 61.55(8)
O9C Eu1 N6 106.44(15)
O2W Eu1 N6 66.6(3)
N2 Eu1 N6 106.95(8)
N4 Eu1 N6 127.55(8)
N5 Eu1 N6 65.63(8)
O7C Eu1 N3 115.68(7)
O7B Eu1 N3 71.34(7)
O9B Eu1 N3 98.2(4)
O1W Eu1 N3 72.92(14)
N1 Eu1 N3 118.28(9)
O9C Eu1 N3 64.93(15)
O2W Eu1 N3 100.1(3)
N2 Eu1 N3 64.80(8)
N4 Eu1 N3 62.46(8)
N5 Eu1 N3 120.13(8)
N6 Eu1 N3 166.68(7)
C5 N1 C1 119.6(3)
C5 N1 Eu1 119.91(17)
C1 N1 Eu1 120.5(2)
C6 N2 C7 116.0(2)
C6 N2 Eu1 110.58(17)
C7 N2 Eu1 114.59(18)
C6 N2 H2N 104.8
C7 N2 H2N 104.8
Eu1 N2 H2N 104.8
C13 N3 C12 111.6(2)
C13 N3 Eu1 113.17(16)
C12 N3 Eu1 118.31(17)
C13 N3 H3N 104.0
C12 N3 H3N 104.0
Eu1 N3 H3N 104.0
C18 N4 C14 117.7(2)
C18 N4 Eu1 120.47(18)
C14 N4 Eu1 121.84(19)
C19 N5 C20 110.2(2)
C19 N5 Eu1 113.72(18)
C20 N5 Eu1 117.63(18)
C19 N5 H5N 104.6
C20 N5 H5N 104.6
Eu1 N5 H5N 104.6
C26 N6 C25 116.5(2)
C26 N6 Eu1 111.03(17)
C25 N6 Eu1 112.79(16)
C26 N6 H6N 105.1
C25 N6 H6N 105.1
Eu1 N6 H6N 105.1
N1 C1 C2 121.1(3)
N1 C1 C26 116.1(2)
C2 C1 C26 122.7(3)
C1 C2 C3 119.1(3)
C1 C2 H2 120.4
C3 C2 H2 120.4
C4 C3 C2 119.4(3)
C4 C3 H3 120.3
C2 C3 H3 120.3
C5 C4 C3 119.2(3)
C5 C4 H4 120.4
C3 C4 H4 120.4
N1 C5 C4 121.5(3)
N1 C5 C6 116.0(3)
C4 C5 C6 122.4(3)
N2 C6 C5 108.3(2)
N2 C6 H6A 110.0
C5 C6 H6A 110.0
N2 C6 H6B 110.0
C5 C6 H6B 110.0
H6A C6 H6B 108.4
N2 C7 C8 115.4(2)
N2 C7 C12 110.9(2)
C8 C7 C12 110.2(2)
N2 C7 H7 106.6
C8 C7 H7 106.6
C12 C7 H7 106.6
C7 C8 C9 110.6(3)
C7 C8 H8A 109.5
C9 C8 H8A 109.5
C7 C8 H8B 109.5
C9 C8 H8B 109.5
H8A C8 H8B 108.1
C10 C9 C8 109.9(2)
C10 C9 H9A 109.7
C8 C9 H9A 109.7
C10 C9 H9B 109.7
C8 C9 H9B 109.7
H9A C9 H9B 108.2
C9 C10 C11 111.3(2)
C9 C10 H10A 109.4
C11 C10 H10A 109.4
C9 C10 H10B 109.4
C11 C10 H10B 109.4
H10A C10 H10B 108.0
C10 C11 C12 112.9(3)
C10 C11 H11A 109.0
C12 C11 H11A 109.0
C10 C11 H11B 109.0
C12 C11 H11B 109.0
H11A C11 H11B 107.8
N3 C12 C7 110.2(2)
N3 C12 C11 113.1(2)
C7 C12 C11 109.7(2)
N3 C12 H12 107.9
C7 C12 H12 107.9
C11 C12 H12 107.9
N3 C13 C14 111.2(2)
N3 C13 H13A 109.4
C14 C13 H13A 109.4
N3 C13 H13B 109.4
C14 C13 H13B 109.4
H13A C13 H13B 108.0
N4 C14 C15 122.2(3)
N4 C14 C13 116.7(3)
C15 C14 C13 121.1(3)
C16 C15 C14 119.3(3)
C16 C15 H15 120.4
C14 C15 H15 120.4
C17 C16 C15 119.0(3)
C17 C16 H16 120.5
C15 C16 H16 120.5
C16 C17 C18 119.8(3)
C16 C17 H17 120.1
C18 C17 H17 120.1
N4 C18 C17 122.1(3)
N4 C18 C19 117.4(3)
C17 C18 C19 120.5(3)
N5 C19 C18 112.6(2)
N5 C19 H19A 109.1
C18 C19 H19A 109.1
N5 C19 H19B 109.1
C18 C19 H19B 109.1
H19A C19 H19B 107.8
N5 C20 C21 112.4(2)
N5 C20 C25 108.4(2)
C21 C20 C25 111.7(2)
N5 C20 H20 108.1
C21 C20 H20 108.1
C25 C20 H20 108.1
C22 C21 C20 112.9(3)
C22 C21 H21A 109.0
C20 C21 H21A 109.0
C22 C21 H21B 109.0
C20 C21 H21B 109.0
H21A C21 H21B 107.8
C23 C22 C21 110.2(2)
C23 C22 H22A 109.6
C21 C22 H22A 109.6
C23 C22 H22B 109.6
C21 C22 H22B 109.6
H22A C22 H22B 108.1
C22 C23 C24 110.3(3)
C22 C23 H23A 109.6
C24 C23 H23A 109.6
C22 C23 H23B 109.6
C24 C23 H23B 109.6
H23A C23 H23B 108.1
C23 C24 C25 110.9(3)
C23 C24 H24A 109.5
C25 C24 H24A 109.5
C23 C24 H24B 109.5
C25 C24 H24B 109.5
H24A C24 H24B 108.0
N6 C25 C20 110.4(2)
N6 C25 C24 115.1(2)
C20 C25 C24 111.6(2)
N6 C25 H25 106.4
C20 C25 H25 106.4
C24 C25 H25 106.4
N6 C26 C1 108.6(2)
N6 C26 H26A 110.0
C1 C26 H26A 110.0
N6 C26 H26B 110.0
C1 C26 H26B 110.0
H26A C26 H26B 108.3
O7A N7 O7C 122.6(2)
O7A N7 O7B 121.3(3)
O7C N7 O7B 116.0(2)
O7A N7 Eu1 178.4(2)
O7C N7 Eu1 57.73(14)
O7B N7 Eu1 58.35(14)
N7 O7B Eu1 95.89(16)
N7 O7C Eu1 96.76(15)
O8B N8 O8C 121.8(7)
O8B N8 O8A 119.1(6)
O8C N8 O8A 119.1(5)
O9A N9 O9C 121.5(6)
O9A N9 O9B 118.8(9)
O9C N9 O9B 119.7(9)
O9A N9 Eu1 171.9(5)
O9C N9 Eu1 61.4(4)
O9B N9 Eu1 58.5(8)
N9 O9B Eu1 95.2(9)
N9 O9C Eu1 93.4(4)
O10C N10 O10B 113.8(7)
O10C N10 O10A 120.3(6)
O10B N10 O10A 125.9(7)
O01C N01 O01A 118.7(7)
O01C N01 O01B 128.7(8)
O01A N01 O01B 112.6(8)

loop_
_geom_bond_atom_site_label_1
_geom_bond_atom_site_label_2
_geom_bond_distance
Eu1 O7C 2.497(2)
Eu1 O7B 2.510(2)
Eu1 O9B 2.528(17)
Eu1 O1W 2.532(5)
Eu1 N1 2.577(2)
Eu1 O9C 2.597(7)
Eu1 O2W 2.600(13)
Eu1 N2 2.602(3)
Eu1 N4 2.603(3)
Eu1 N5 2.614(3)
Eu1 N6 2.619(2)
Eu1 N3 2.659(2)
N1 C5 1.345(4)
N1 C1 1.355(3)
N2 C6 1.478(4)
N2 C7 1.491(3)
N2 H2N 0.9300
N3 C13 1.481(4)
N3 C12 1.484(4)
N3 H3N 0.9300
N4 C18 1.352(4)
N4 C14 1.361(3)
N5 C19 1.481(4)
N5 C20 1.494(3)
N5 H5N 0.9300
N6 C26 1.478(4)
N6 C25 1.486(4)
N6 H6N 0.9300
C1 C2 1.381(4)
C1 C26 1.492(4)
C2 C3 1.382(5)
C2 H2 0.9500
C3 C4 1.381(4)
C3 H3 0.9500
C4 C5 1.377(4)
C4 H4 0.9500
C5 C6 1.509(4)
C6 H6A 0.9900
C6 H6B 0.9900
C7 C8 1.526(4)
C7 C12 1.529(4)
C7 H7 1.0000
C8 C9 1.531(4)
C8 H8A 0.9900
C8 H8B 0.9900
C9 C10 1.525(4)
C9 H9A 0.9900
C9 H9B 0.9900
C10 C11 1.531(4)
C10 H10A 0.9900
C10 H10B 0.9900
C11 C12 1.538(4)
C11 H11A 0.9900
C11 H11B 0.9900
C12 H12 1.0000
C13 C14 1.494(4)
C13 H13A 0.9900
C13 H13B 0.9900
C14 C15 1.389(4)
C15 C16 1.380(4)
C15 H15 0.9500
C16 C17 1.371(4)
C16 H16 0.9500
C17 C18 1.390(4)
C17 H17 0.9500
C18 C19 1.498(4)
C19 H19A 0.9900
C19 H19B 0.9900
C20 C21 1.523(4)
C20 C25 1.529(4)
C20 H20 1.0000
C21 C22 1.522(4)
C21 H21A 0.9900
C21 H21B 0.9900
C22 C23 1.515(4)
C22 H22A 0.9900
C22 H22B 0.9900
C23 C24 1.524(4)
C23 H23A 0.9900
C23 H23B 0.9900
C24 C25 1.537(4)
C24 H24A 0.9900
C24 H24B 0.9900
C25 H25 1.0000
C26 H26A 0.9900
C26 H26B 0.9900
N7 O7A 1.220(3)
N7 O7C 1.272(3)
N7 O7B 1.282(3)
N8 O8B 1.234(11)
N8 O8C 1.254(7)
N8 O8A 1.271(6)
N9 O9A 1.234(8)
N9 O9C 1.261(8)
N9 O9B 1.316(15)
N10 O10C 1.246(8)
N10 O10B 1.253(8)
N10 O10A 1.266(8)
N01 O01C 1.224(9)
N01 O01A 1.276(9)
N01 O01B 1.316(9)

loop_
_geom_torsion_atom_site_label_1
_geom_torsion_atom_site_label_2
_geom_torsion_atom_site_label_3
_geom_torsion_atom_site_label_4
_geom_torsion
O7C Eu1 N1 C5 115.8(2)
O7B Eu1 N1 C5 61.2(2)
O9B Eu1 N1 C5 -94.3(4)
O1W Eu1 N1 C5 -97.0(3)
O9C Eu1 N1 C5 -78.4(3)
O2W Eu1 N1 C5 -92.3(4)
N2 Eu1 N1 C5 -26.54(19)
N4 Eu1 N1 C5 85.7(2)
N5 Eu1 N1 C5 168.36(19)
N6 Eu1 N1 C5 -158.6(2)
N3 Eu1 N1 C5 6.2(2)
O7C Eu1 N1 C1 -61.6(2)
O7B Eu1 N1 C1 -116.2(2)
O9B Eu1 N1 C1 88.3(4)
O1W Eu1 N1 C1 85.6(3)
O9C Eu1 N1 C1 104.2(3)
O2W Eu1 N1 C1 90.3(3)
N2 Eu1 N1 C1 156.1(2)
N4 Eu1 N1 C1 -91.7(2)
N5 Eu1 N1 C1 -9.0(2)
N6 Eu1 N1 C1 23.97(19)
N3 Eu1 N1 C1 -171.17(19)
O7C Eu1 N2 C6 -1.6(2)
O7B Eu1 N2 C6 -33.53(17)
O9B Eu1 N2 C6 143.3(4)
O1W Eu1 N2 C6 -170.9(2)
N1 Eu1 N2 C6 40.32(16)
O9C Eu1 N2 C6 -168.7(2)
O2W Eu1 N2 C6 137.3(4)
N4 Eu1 N2 C6 -91.25(18)
N5 Eu1 N2 C6 136.8(3)
N6 Eu1 N2 C6 83.32(18)
N3 Eu1 N2 C6 -107.90(19)
O7C Eu1 N2 C7 131.75(18)
O7B Eu1 N2 C7 99.82(19)
O9B Eu1 N2 C7 -83.4(4)
O1W Eu1 N2 C7 -37.5(2)
N1 Eu1 N2 C7 173.7(2)
O9C Eu1 N2 C7 -35.4(2)
O2W Eu1 N2 C7 -89.4(4)
N4 Eu1 N2 C7 42.1(2)
N5 Eu1 N2 C7 -89.8(4)
N6 Eu1 N2 C7 -143.34(18)
N3 Eu1 N2 C7 25.44(18)
O7C Eu1 N3 C13 21.5(2)
O7B Eu1 N3 C13 48.0(2)
O9B Eu1 N3 C13 -160.3(4)
O1W Eu1 N3 C13 -110.1(2)
N1 Eu1 N3 C13 102.7(2)
O9C Eu1 N3 C13 -120.0(3)
O2W Eu1 N3 C13 -168.1(3)
N2 Eu1 N3 C13 134.4(2)
N4 Eu1 N3 C13 -30.27(19)
N5 Eu1 N3 C13 -59.3(2)
N6 Eu1 N3 C13 -171.6(3)
O7C Eu1 N3 C12 -111.7(2)
O7B Eu1 N3 C12 -85.2(2)
O9B Eu1 N3 C12 66.5(4)
O1W Eu1 N3 C12 116.7(2)
N1 Eu1 N3 C12 -30.5(2)
O9C Eu1 N3 C12 106.8(3)
O2W Eu1 N3 C12 58.7(4)
N2 Eu1 N3 C12 1.20(19)
N4 Eu1 N3 C12 -163.5(2)
N5 Eu1 N3 C12 167.52(19)
N6 Eu1 N3 C12 55.1(5)
O7C Eu1 N4 C18 62.2(2)
O7B Eu1 N4 C18 116.3(2)
O9B Eu1 N4 C18 -88.0(5)
O1W Eu1 N4 C18 -86.6(3)
N1 Eu1 N4 C18 91.9(2)
O9C Eu1 N4 C18 -98.0(3)
O2W Eu1 N4 C18 -91.0(5)
N2 Eu1 N4 C18 177.4(2)
N5 Eu1 N4 C18 -13.4(2)
N6 Eu1 N4 C18 4.0(3)
N3 Eu1 N4 C18 -165.6(2)
O7C Eu1 N4 C14 -116.5(2)
O7B Eu1 N4 C14 -62.4(2)
O9B Eu1 N4 C14 93.3(5)
O1W Eu1 N4 C14 94.7(2)
N1 Eu1 N4 C14 -86.8(2)
O9C Eu1 N4 C14 83.3(2)
O2W Eu1 N4 C14 90.3(5)
N2 Eu1 N4 C14 -1.3(2)
N5 Eu1 N4 C14 167.9(2)
N6 Eu1 N4 C14 -174.72(19)
N3 Eu1 N4 C14 15.7(2)
O7C Eu1 N5 C19 -53.2(2)
O7B Eu1 N5 C19 -25.9(2)
O9B Eu1 N5 C19 158.3(4)
O1W Eu1 N5 C19 108.7(2)
N1 Eu1 N5 C19 -106.2(2)
O9C Eu1 N5 C19 108.9(3)
O2W Eu1 N5 C19 164.1(3)
N2 Eu1 N5 C19 164.5(3)
N4 Eu1 N5 C19 27.05(19)
N6 Eu1 N5 C19 -137.9(2)
N3 Eu1 N5 C19 55.6(2)
O7C Eu1 N5 C20 77.8(2)
O7B Eu1 N5 C20 105.11(19)
O9B Eu1 N5 C20 -70.7(4)
O1W Eu1 N5 C20 -120.3(2)
N1 Eu1 N5 C20 24.8(2)
O9C Eu1 N5 C20 -120.1(2)
O2W Eu1 N5 C20 -64.9(3)
N2 Eu1 N5 C20 -64.5(4)
N4 Eu1 N5 C20 158.0(2)
N6 Eu1 N5 C20 -6.93(18)
N3 Eu1 N5 C20 -173.41(18)
O7C Eu1 N6 C26 36.38(18)
O7B Eu1 N6 C26 5.0(2)
O9B Eu1 N6 C26 -143.5(4)
O1W Eu1 N6 C26 169.8(2)
N1 Eu1 N6 C26 -38.58(18)
O9C Eu1 N6 C26 -179.3(2)
O2W Eu1 N6 C26 -135.3(4)
N2 Eu1 N6 C26 -81.59(19)
N4 Eu1 N6 C26 92.8(2)
N5 Eu1 N6 C26 109.9(2)
N3 Eu1 N6 C26 -131.5(3)
O7C Eu1 N6 C25 -96.43(18)
O7B Eu1 N6 C25 -127.81(17)
O9B Eu1 N6 C25 83.7(4)
O1W Eu1 N6 C25 37.0(2)
N1 Eu1 N6 C25 -171.4(2)
O9C Eu1 N6 C25 47.9(2)
O2W Eu1 N6 C25 91.9(4)
N2 Eu1 N6 C25 145.59(17)
N4 Eu1 N6 C25 -40.0(2)
N5 Eu1 N6 C25 -22.89(16)
N3 Eu1 N6 C25 95.7(4)
C5 N1 C1 C2 -1.3(4)
Eu1 N1 C1 C2 176.1(2)
C5 N1 C1 C26 177.0(2)
Eu1 N1 C1 C26 -5.6(3)
N1 C1 C2 C3 -1.1(5)
C26 C1 C2 C3 -179.3(3)
C1 C2 C3 C4 2.6(5)
C2 C3 C4 C5 -1.9(5)
C1 N1 C5 C4 2.1(4)
Eu1 N1 C5 C4 -175.3(2)
C1 N1 C5 C6 -174.0(2)
Eu1 N1 C5 C6 8.5(3)
C3 C4 C5 N1 -0.5(5)
C3 C4 C5 C6 175.4(3)
C7 N2 C6 C5 175.3(2)
Eu1 N2 C6 C5 -52.0(3)
N1 C5 C6 N2 29.3(3)
C4 C5 C6 N2 -146.8(3)
C6 N2 C7 C8 -45.3(4)
Eu1 N2 C7 C8 -176.09(19)
C6 N2 C7 C12 80.8(3)
Eu1 N2 C7 C12 -49.9(3)
N2 C7 C8 C9 -172.7(2)
C12 C7 C8 C9 60.8(3)
C7 C8 C9 C10 -59.3(3)
C8 C9 C10 C11 55.0(3)
C9 C10 C11 C12 -53.5(3)
C13 N3 C12 C7 -160.1(2)
Eu1 N3 C12 C7 -26.2(3)
C13 N3 C12 C11 76.7(3)
Eu1 N3 C12 C11 -149.40(19)
N2 C7 C12 N3 48.9(3)
C8 C7 C12 N3 177.9(2)
N2 C7 C12 C11 174.1(2)
C8 C7 C12 C11 -56.9(3)
C10 C11 C12 N3 177.4(2)
C10 C11 C12 C7 53.9(3)
C12 N3 C13 C14 179.7(2)
Eu1 N3 C13 C14 43.3(3)
C18 N4 C14 C15 0.5(4)
Eu1 N4 C14 C15 179.3(2)
C18 N4 C14 C13 -177.5(3)
Eu1 N4 C14 C13 1.2(3)
N3 C13 C14 N4 -30.0(4)
N3 C13 C14 C15 152.0(3)
N4 C14 C15 C16 0.1(5)
C13 C14 C15 C16 178.0(3)
C14 C15 C16 C17 0.1(5)
C15 C16 C17 C18 -0.8(5)
C14 N4 C18 C17 -1.3(4)
Eu1 N4 C18 C17 180.0(2)
C14 N4 C18 C19 176.4(3)
Eu1 N4 C18 C19 -2.4(4)
C16 C17 C18 N4 1.4(5)
C16 C17 C18 C19 -176.1(3)
C20 N5 C19 C18 -173.9(3)
Eu1 N5 C19 C18 -39.4(3)
N4 C18 C19 N5 28.0(4)
C17 C18 C19 N5 -154.3(3)
C19 N5 C20 C21 -69.2(3)
Eu1 N5 C20 C21 158.21(19)
C19 N5 C20 C25 166.8(3)
Eu1 N5 C20 C25 34.3(3)
N5 C20 C21 C22 -174.1(2)
C25 C20 C21 C22 -52.0(3)
C20 C21 C22 C23 55.8(4)
C21 C22 C23 C24 -58.6(3)
C22 C23 C24 C25 58.7(3)
C26 N6 C25 C20 -79.5(3)
Eu1 N6 C25 C20 50.6(2)
C26 N6 C25 C24 47.9(3)
Eu1 N6 C25 C24 177.99(19)
N5 C20 C25 N6 -55.3(3)
C21 C20 C25 N6 -179.7(2)
N5 C20 C25 C24 175.4(2)
C21 C20 C25 C24 51.0(3)
C23 C24 C25 N6 178.4(2)
C23 C24 C25 C20 -54.8(3)
C25 N6 C26 C1 -177.9(2)
Eu1 N6 C26 C1 51.2(3)
N1 C1 C26 N6 -30.7(3)
C2 C1 C26 N6 147.5(3)
O7C Eu1 N7 O7A -103(7)
O7B Eu1 N7 O7A 79(7)
O9B Eu1 N7 O7A -21(8)
O1W Eu1 N7 O7A 173(7)
N1 Eu1 N7 O7A -12(7)
O9C Eu1 N7 O7A 153(7)
O2W Eu1 N7 O7A -14(7)
N2 Eu1 N7 O7A 42(7)
N4 Eu1 N7 O7A 166(7)
N5 Eu1 N7 O7A -133(7)
N6 Eu1 N7 O7A -67(7)
N3 Eu1 N7 O7A 107(7)
O7B Eu1 N7 O7C -178.0(2)
O9B Eu1 N7 O7C 82.5(11)
O1W Eu1 N7 O7C -83.6(3)
N1 Eu1 N7 O7C 91.29(16)
O9C Eu1 N7 O7C -103.9(3)
O2W Eu1 N7 O7C 89.2(6)
N2 Eu1 N7 O7C 145.15(16)
N4 Eu1 N7 O7C -90.79(16)
N5 Eu1 N7 O7C -29.35(16)
N6 Eu1 N7 O7C 36.32(16)
N3 Eu1 N7 O7C -149.76(16)
O7C Eu1 N7 O7B 178.0(2)
O9B Eu1 N7 O7B -99.5(11)
O1W Eu1 N7 O7B 94.4(3)
N1 Eu1 N7 O7B -90.71(16)
O9C Eu1 N7 O7B 74.1(3)
O2W Eu1 N7 O7B -92.8(6)
N2 Eu1 N7 O7B -36.85(16)
N4 Eu1 N7 O7B 87.21(15)
N5 Eu1 N7 O7B 148.64(15)
N6 Eu1 N7 O7B -145.68(15)
N3 Eu1 N7 O7B 28.24(15)
O7A N7 O7B Eu1 -178.2(2)
O7C N7 O7B Eu1 1.9(2)
O7C Eu1 O7B N7 -1.10(14)
O9B Eu1 O7B N7 136.8(7)
O1W Eu1 O7B N7 -117.7(2)
N1 Eu1 O7B N7 79.48(15)
O9C Eu1 O7B N7 -134.7(2)
O2W Eu1 O7B N7 128.6(5)
N2 Eu1 O7B N7 142.99(16)
N4 Eu1 O7B N7 -83.77(15)
N5 Eu1 O7B N7 -34.64(16)
N6 Eu1 O7B N7 39.52(17)
N3 Eu1 O7B N7 -150.11(16)
O7A N7 O7C Eu1 178.2(2)
O7B N7 O7C Eu1 -1.9(2)
O7B Eu1 O7C N7 1.11(14)
O9B Eu1 O7C N7 -142.8(6)
O1W Eu1 O7C N7 124.7(2)
N1 Eu1 O7C N7 -79.06(16)
O9C Eu1 O7C N7 116.3(3)
O2W Eu1 O7C N7 -130.2(5)
N2 Eu1 O7C N7 -40.62(18)
N4 Eu1 O7C N7 80.69(16)
N5 Eu1 O7C N7 148.57(17)
N6 Eu1 O7C N7 -143.03(17)
N3 Eu1 O7C N7 33.89(18)
O7C Eu1 N9 O9A 163(3)
O7B Eu1 N9 O9A -43(3)
O9B Eu1 N9 O9A 73(3)
O1W Eu1 N9 O9A -135(3)
N1 Eu1 N9 O9A 55(3)
O9C Eu1 N9 O9A -113(3)
O2W Eu1 N9 O9A 65(3)
N2 Eu1 N9 O9A 5(3)
N4 Eu1 N9 O9A -120(3)
N5 Eu1 N9 O9A 178(3)
N6 Eu1 N9 O9A 112(3)
N3 Eu1 N9 O9A -61(3)
O7C Eu1 N9 O9C -84.7(5)
O7B Eu1 N9 O9C 69.3(5)
O9B Eu1 N9 O9C -174.7(10)
O1W Eu1 N9 O9C -22.6(4)
N1 Eu1 N9 O9C 168.0(3)
O2W Eu1 N9 O9C 178.1(7)
N2 Eu1 N9 O9C 117.2(4)
N4 Eu1 N9 O9C -6.9(4)
N5 Eu1 N9 O9C -69.7(4)
N6 Eu1 N9 O9C -135.3(4)
N3 Eu1 N9 O9C 51.3(4)
O7C Eu1 N9 O9B 90.0(9)
O7B Eu1 N9 O9B -116.0(9)
O1W Eu1 N9 O9B 152.1(10)
N1 Eu1 N9 O9B -17.3(9)
O9C Eu1 N9 O9B 174.7(10)
O2W Eu1 N9 O9B -7.2(14)
N2 Eu1 N9 O9B -68.1(9)
N4 Eu1 N9 O9B 167.8(9)
N5 Eu1 N9 O9B 105.0(9)
N6 Eu1 N9 O9B 39.4(9)
N3 Eu1 N9 O9B -134.0(9)
O9A N9 O9B Eu1 -171.1(5)
O9C N9 O9B Eu1 5.4(10)
O7C Eu1 O9B N9 -137.3(6)
O7B Eu1 O9B N9 112.0(7)
O1W Eu1 O9B N9 -17.1(6)
N1 Eu1 O9B N9 164.7(8)
O9C Eu1 O9B N9 -2.9(5)
O2W Eu1 O9B N9 150(5)
N2 Eu1 O9B N9 105.6(9)
N4 Eu1 O9B N9 -15.4(11)
N5 Eu1 O9B N9 -75.9(8)
N6 Eu1 O9B N9 -137.1(9)
N3 Eu1 O9B N9 45.7(8)
O9A N9 O9C Eu1 171.2(6)
O9B N9 O9C Eu1 -5.2(10)
O7C Eu1 O9C N9 138.5(3)
O7B Eu1 O9C N9 -138.2(3)
O9B Eu1 O9C N9 3.0(6)
O1W Eu1 O9C N9 108.8(12)
N1 Eu1 O9C N9 -17.5(5)
O2W Eu1 O9C N9 -1.2(4)
N2 Eu1 O9C N9 -61.3(4)
N4 Eu1 O9C N9 173.2(4)
N5 Eu1 O9C N9 107.9(4)
N6 Eu1 O9C N9 47.1(4)
N3 Eu1 O9C N9 -122.0(4)
